data_7226914
loop_
_publ_author_name
'B\;akowicz, J.'
'Turowska-Tyrk, I.'

_publ_section_title
;
 Structural transformations in crystals induced by radiation and pressure.
 Part 4. The complex influence of high pressure on the path and kinetics
 of the [2 + 2] photodimerization
;
_journal_issue 46
_journal_name_full CrystEngComm
_journal_page_first 8898
_journal_paper_doi 10.1039/C6CE01650B
_journal_volume 18
_journal_year 2016
_chemical_formula_sum 'C19 H18 O'
_chemical_formula_weight 262.33
_space_group_crystal_system orthorhombic
_space_group_IT_number 61
_space_group_name_Hall '-P 2ac 2ab'
_space_group_name_H-M_alt 'P b c a'
_symmetry_space_group_name_Hall '-P 2ac 2ab'
_symmetry_space_group_name_H-M 'P b c a'
_atom_sites_solution_hydrogens mixed
_atom_sites_solution_primary isomor
_atom_sites_solution_secondary geom
_audit_creation_method SHELXL-2014/7
_audit_update_record
;
2016-07-26 deposited with the CCDC.
2016-10-25 downloaded from the CCDC.
;
_cell_angle_alpha 90
_cell_angle_beta 90
_cell_angle_gamma 90
_cell_formula_units_Z 8
_cell_length_a 31.05(5)
_cell_length_b 10.4910(16)
_cell_length_c 8.5775(13)
_cell_measurement_pressure 500000
_cell_measurement_reflns_used 1036
_cell_measurement_temperature 299(2)
_cell_measurement_theta_max 23.36
_cell_measurement_theta_min 6.67
_cell_volume 2794(5)
_computing_cell_refinement 'CrysAlisPro (Rigaku OD, 2015)'
_computing_data_collection 'CrysAlisPro (Rigaku OD, 2015)'
_computing_data_reduction 'CrysAlisPro (Rigaku OD, 2015)'
_computing_molecular_graphics 'ORTEP-3 for Windows (Farrugia, 2012)'
_computing_publication_material 'SHELXL-2014/7 (Sheldrick, 2015)'
_computing_structure_refinement 'SHELXL-2014/7 (Sheldrick, 2015)'
_computing_structure_solution 'SHELXS-2013/1 (Sheldrick, 2008)'
_diffrn_ambient_pressure 500000
_diffrn_ambient_temperature 299(2)
_diffrn_detector_area_resol_mean 15.9718
_diffrn_measured_fraction_theta_full 0.322
_diffrn_measured_fraction_theta_max 0.322
_diffrn_measurement_device_type 'KM4 with Eos CCD'
_diffrn_measurement_method '\f- and \w scans'
_diffrn_radiation_monochromator graphite
_diffrn_radiation_source 'fine-focus sealed tube'
_diffrn_radiation_type MoK\a
_diffrn_radiation_wavelength 0.71073
_diffrn_reflns_av_R_equivalents 0.2347
_diffrn_reflns_av_unetI/netI 0.1241
_diffrn_reflns_Laue_measured_fraction_full 0.322
_diffrn_reflns_Laue_measured_fraction_max 0.322
_diffrn_reflns_limit_h_max 9
_diffrn_reflns_limit_h_min -9
_diffrn_reflns_limit_k_max 12
_diffrn_reflns_limit_k_min -12
_diffrn_reflns_limit_l_max 9
_diffrn_reflns_limit_l_min -9
_diffrn_reflns_number 11162
_diffrn_reflns_point_group_measured_fraction_full 0.322
_diffrn_reflns_point_group_measured_fraction_max 0.322
_diffrn_reflns_theta_full 24.426
_diffrn_reflns_theta_max 24.426
_diffrn_reflns_theta_min 6.685
_exptl_absorpt_coefficient_mu 0.075
_exptl_absorpt_correction_T_max 1.00000
_exptl_absorpt_correction_T_min 0.60619
_exptl_absorpt_correction_type analytical
_exptl_absorpt_process_details
;
SCALE3 ABSPACK (Rigaku Oxford Diffraction, 2015).

ABSORB-GUI - analytical corrections for the diamond-anvil cell 
[Angel R.J. & Gonzalez-Platas J. (2013). J. Appl. Cryst. 
46, 252-254].
;
_exptl_crystal_colour colourless
_exptl_crystal_density_diffrn 1.247
_exptl_crystal_description block
_exptl_crystal_F_000 1120
_exptl_crystal_size_max 0.30
_exptl_crystal_size_mid 0.20
_exptl_crystal_size_min 0.12
_refine_diff_density_max 0.156
_refine_diff_density_min -0.123
_refine_diff_density_rms 0.030
_refine_ls_extinction_method none
_refine_ls_goodness_of_fit_ref 1.356
_refine_ls_hydrogen_treatment constr
_refine_ls_matrix_type full
_refine_ls_number_parameters 87
_refine_ls_number_reflns 740
_refine_ls_number_restraints 58
_refine_ls_restrained_S_all 1.337
_refine_ls_R_factor_all 0.2364
_refine_ls_R_factor_gt 0.1329
_refine_ls_shift/su_max 0.000
_refine_ls_shift/su_mean 0.000
_refine_ls_structure_factor_coef Fsqd
_refine_ls_weighting_details 'w=1/[\s^2^(Fo^2^)+(0.2000P)^2^] where P=(Fo^2^+2Fc^2^)/3'
_refine_ls_weighting_scheme calc
_refine_ls_wR_factor_gt 0.3763
_refine_ls_wR_factor_ref 0.4351
_reflns_Friedel_coverage 0.000
_reflns_number_gt 353
_reflns_number_total 740
_reflns_threshold_expression 'I > 2\s(I)'
_cod_data_source_file c6ce01650b2.cif
_cod_data_source_block 35.4%P_0.5GPa
_cod_depositor_comments 'Adding full bibliography for 7226912--7226923.cif.'
_cod_database_code 7226914
_shelx_shelxl_version_number 2014/7
_shelx_space_group_comment
;
The symmetry employed for this shelxl refinement is uniquely defined
by the following loop, which should always be used as a source of
symmetry information in preference to the above space-group names.
They are only intended as comments.
;

loop_
_space_group_symop_operation_xyz
'x, y, z'
'-x+1/2, -y, z+1/2'
'-x, y+1/2, -z+1/2'
'x+1/2, -y+1/2, -z'
'-x, -y, -z'
'x-1/2, y, -z-1/2'
'x, -y-1/2, z-1/2'
'-x-1/2, y-1/2, z'

loop_
_atom_site_label
_atom_site_type_symbol
_atom_site_fract_x
_atom_site_fract_y
_atom_site_fract_z
_atom_site_U_iso_or_equiv
_atom_site_adp_type
_atom_site_occupancy
_atom_site_site_symmetry_order
_atom_site_calc_flag
_atom_site_refinement_flags_posn
_atom_site_refinement_flags_adp
_atom_site_refinement_flags_occupancy
_atom_site_disorder_assembly
_atom_site_disorder_group
O1M O 0.4541(6) 0.7467(6) 0.0037(8) 0.122(15) Uani 1 1 d D . . . .
C2M C 0.4149(6) 0.6224(8) 0.1944(13) 0.088(4) Uiso 1 1 d D . . . .
H2M H 0.4127 0.6744 0.2890 0.105 Uiso 1 1 calc R U . A 1
C6M C 0.3722(10) 0.6265(11) 0.1161(12) 0.091(4) Uiso 1 1 d . . . . .
H6M1 H 0.3682 0.7102 0.0705 0.109 Uiso 1 1 calc R U . . .
H6M2 H 0.3721 0.5648 0.0319 0.109 Uiso 1 1 calc R U . . .
C7M C 0.3382(5) 0.6012(9) 0.2140(10) 0.107(5) Uiso 1 1 d G . . . .
C8M C 0.3184(5) 0.4808(7) 0.2120(9) 0.121(5) Uiso 1 1 d G . . . .
H8M H 0.3297 0.4164 0.1453 0.145 Uiso 1 1 d G U . . .
C9M C 0.2830(6) 0.4526(7) 0.3033(12) 0.135(5) Uiso 1 1 d G . . . .
H9M H 0.2707 0.3694 0.3003 0.162 Uiso 1 1 d G U . . .
C10M C 0.2656(5) 0.5464(11) 0.3997(10) 0.173(7) Uiso 1 1 d G . . . .
H10M H 0.2412 0.5273 0.4623 0.208 Uiso 1 1 d G U . . .
C11M C 0.2841(6) 0.6699(8) 0.4050(10) 0.141(6) Uiso 1 1 d G . . . .
H11M H 0.2721 0.7344 0.4701 0.169 Uiso 1 1 d G U . . .
C12M C 0.3206(6) 0.6955(6) 0.3125(12) 0.122(5) Uiso 1 1 d G . . . .
H12M H 0.3336 0.7777 0.3166 0.146 Uiso 1 1 d G U . . .
C1M C 0.4538(7) 0.6685(14) 0.1057(17) 0.074(3) Uiso 0.646(12) 1 d D U P B 1
C3M C 0.4309(9) 0.4866(12) 0.2455(19) 0.074(3) Uiso 0.646(12) 1 d D U P B 1
H3M1 H 0.4161 0.4583 0.3389 0.089 Uiso 0.646(12) 1 calc R U P B 1
H3M2 H 0.4263 0.4246 0.1632 0.089 Uiso 0.646(12) 1 calc R U P B 1
C4M C 0.4794(9) 0.506(2) 0.277(2) 0.074(3) Uiso 0.646(12) 1 d D U P B 1
H4M1 H 0.4842 0.5330 0.3838 0.089 Uiso 0.646(12) 1 calc R U P B 1
H4M2 H 0.4953 0.4282 0.2581 0.089 Uiso 0.646(12) 1 calc R U P B 1
C5M C 0.4931(7) 0.6073(13) 0.1668(16) 0.074(3) Uiso 0.646(12) 1 d D U P B 1
C13M C 0.5314(8) 0.6580(13) 0.1271(17) 0.074(3) Uiso 0.646(12) 1 d D U P B 1
H13M H 0.5299 0.7247 0.0558 0.089 Uiso 0.646(12) 1 calc R U P B 1
C14M C 0.5743(7) 0.6260(13) 0.1769(14) 0.068(5) Uiso 0.646(12) 1 d DG U P B 1
C15M C 0.5862(8) 0.5355(11) 0.2928(14) 0.098(7) Uiso 0.646(12) 1 d DG U P B 1
H15M H 0.5646 0.4852 0.3413 0.118 Uiso 0.646(12) 1 d G U P B 1
C16M C 0.6298(8) 0.5193(12) 0.3368(16) 0.083(5) Uiso 0.646(12) 1 d G U P B 1
H16M H 0.6375 0.4580 0.4140 0.100 Uiso 0.646(12) 1 d G U P B 1
C17M C 0.6617(7) 0.5937(15) 0.266(2) 0.121(8) Uiso 0.646(12) 1 d G U P B 1
H17M H 0.6910 0.5843 0.2966 0.145 Uiso 0.646(12) 1 d G U P B 1
C18M C 0.6503(8) 0.6819(14) 0.1504(18) 0.097(6) Uiso 0.646(12) 1 d G U P B 1
H18M H 0.6719 0.7324 0.1022 0.116 Uiso 0.646(12) 1 d G U P B 1
C19M C 0.6072(8) 0.6960(11) 0.1055(13) 0.076(6) Uiso 0.646(12) 1 d DG U P B 1
H19M H 0.6001 0.7545 0.0246 0.091 Uiso 0.646(12) 1 d G U P B 1
C1D C 0.4499(8) 0.6484(17) 0.079(2) 0.061(5) Uiso 0.354(12) 1 d D U P B 2
C3D C 0.4277(10) 0.5092(19) 0.291(2) 0.061(5) Uiso 0.354(12) 1 d D U P B 2
H3D1 H 0.4128 0.4331 0.2562 0.073 Uiso 0.354(12) 1 calc R U P B 2
H3D2 H 0.4213 0.5234 0.4001 0.073 Uiso 0.354(12) 1 calc R U P B 2
C4D C 0.4763(10) 0.497(3) 0.265(3) 0.061(5) Uiso 0.354(12) 1 d D U P B 2
H4D1 H 0.4923 0.5511 0.3356 0.073 Uiso 0.354(12) 1 calc R U P B 2
H4D2 H 0.4858 0.4091 0.2785 0.073 Uiso 0.354(12) 1 calc R U P B 2
C5D C 0.4816(6) 0.5399(15) 0.0956(16) 0.061(5) Uiso 0.354(12) 1 d D U P B 2
C13D C 0.5259(6) 0.5722(15) 0.026(2) 0.061(5) Uiso 0.354(12) 1 d D U P B 2
H13D H 0.5232 0.6531 -0.0301 0.073 Uiso 0.354(12) 1 calc R U P B 2
C14D C 0.5668(7) 0.577(2) 0.118(2) 0.070(9) Uiso 0.354(12) 1 d DG U P B 2
C15D C 0.5731(8) 0.4862(19) 0.239(2) 0.075(9) Uiso 0.354(12) 1 d DG U P B 2
H15D H 0.5512 0.4248 0.2603 0.090 Uiso 0.354(12) 1 d G U P B 2
C16D C 0.6115(10) 0.486(2) 0.328(3) 0.093(8) Uiso 0.354(12) 1 d G U P B 2
H16D H 0.6154 0.4245 0.4085 0.112 Uiso 0.354(12) 1 d G U P B 2
C17D C 0.6436(9) 0.577(3) 0.298(4) 0.108(11) Uiso 0.354(12) 1 d G U P B 2
H17D H 0.6692 0.5781 0.3587 0.130 Uiso 0.354(12) 1 d G U P B 2
C18D C 0.6379(8) 0.665(2) 0.178(3) 0.081(8) Uiso 0.354(12) 1 d G U P B 2
H18D H 0.6597 0.7269 0.1569 0.097 Uiso 0.354(12) 1 d G U P B 2
C19D C 0.6003(8) 0.664(2) 0.088(2) 0.089(11) Uiso 0.354(12) 1 d DG U P B 2
H19D H 0.5972 0.7230 0.0049 0.106 Uiso 0.354(12) 1 d G U P B 2

loop_
_atom_site_aniso_label
_atom_site_aniso_U_11
_atom_site_aniso_U_22
_atom_site_aniso_U_33
_atom_site_aniso_U_23
_atom_site_aniso_U_13
_atom_site_aniso_U_12
O1M 0.17(5) 0.088(4) 0.104(5) 0.032(3) 0.006(6) 0.001(6)

loop_
_atom_type_symbol
_atom_type_description
_atom_type_scat_dispersion_real
_atom_type_scat_dispersion_imag
_atom_type_scat_source
C C 0.0033 0.0016 'International Tables Vol C Tables 4.2.6.8 and 6.1.1.4'
H H 0.0000 0.0000 'International Tables Vol C Tables 4.2.6.8 and 6.1.1.4'
O O 0.0106 0.0060 'International Tables Vol C Tables 4.2.6.8 and 6.1.1.4'

loop_
_geom_angle_atom_site_label_1
_geom_angle_atom_site_label_2
_geom_angle_atom_site_label_3
_geom_angle
_geom_angle_site_symmetry_1
_geom_angle_site_symmetry_3
C6M C2M C1D 110.1(13) . .
C6M C2M C3D 120.5(15) . .
C1D C2M C3D 108.5(14) . .
C6M C2M C1M 118.5(11) . .
C6M C2M C3M 115.7(13) . .
C1M C2M C3M 100.3(12) . .
C6M C2M H2M 107.2 . .
C1M C2M H2M 107.2 . .
C3M C2M H2M 107.2 . .
C7M C6M C2M 113.8(9) . .
C7M C6M H6M1 108.8 . .
C2M C6M H6M1 108.8 . .
C7M C6M H6M2 108.8 . .
C2M C6M H6M2 108.8 . .
H6M1 C6M H6M2 107.7 . .
C6M C7M C8M 120.2(9) . .
C6M C7M C12M 121.9(9) . .
C8M C7M C12M 117.9 . .
C9M C8M C7M 122.3 . .
C9M C8M H8M 118.8 . .
C7M C8M H8M 118.9 . .
C8M C9M C10M 119.5 . .
C8M C9M H9M 120.1 . .
C10M C9M H9M 120.4 . .
C9M C10M C11M 120.4 . .
C9M C10M H10M 119.8 . .
C11M C10M H10M 119.8 . .
C12M C11M C10M 118.8 . .
C12M C11M H11M 120.6 . .
C10M C11M H11M 120.6 . .
C11M C12M C7M 121.0 . .
C11M C12M H12M 119.4 . .
C7M C12M H12M 119.6 . .
O1M C1M C5M 123.3(16) . .
O1M C1M C2M 126.5(17) . .
C5M C1M C2M 110.1(11) . .
C4M C3M C2M 103.6(13) . .
C4M C3M H3M1 111.0 . .
C2M C3M H3M1 111.0 . .
C4M C3M H3M2 111.0 . .
C2M C3M H3M2 111.0 . .
H3M1 C3M H3M2 109.0 . .
C5M C4M C3M 105.4(13) . .
C5M C4M H4M1 110.7 . .
C3M C4M H4M1 110.7 . .
C5M C4M H4M2 110.7 . .
C3M C4M H4M2 110.7 . .
H4M1 C4M H4M2 108.8 . .
C13M C5M C1M 118.0(12) . .
C13M C5M C4M 134.2(15) . .
C1M C5M C4M 107.4(13) . .
C5M C13M C14M 130.5(13) . .
C5M C13M H13M 114.7 . .
C14M C13M H13M 114.7 . .
C19M C14M C15M 117.7 . .
C19M C14M C13M 115.1(11) . .
C15M C14M C13M 127.2(11) . .
C16M C15M C14M 121.0 . .
C16M C15M H15M 119.5 . .
C14M C15M H15M 119.5 . .
C17M C16M C15M 119.6 . .
C17M C16M H16M 120.1 . .
C15M C16M H16M 120.3 . .
C16M C17M C18M 119.9 . .
C16M C17M H17M 119.8 . .
C18M C17M H17M 120.2 . .
C19M C18M C17M 120.3 . .
C19M C18M H18M 119.8 . .
C17M C18M H18M 120.0 . .
C18M C19M C14M 121.5 . .
C18M C19M H19M 119.4 . .
C14M C19M H19M 119.1 . .
O1M C1D C2M 125.6(15) . .
O1M C1D C5D 127.8(17) . .
C2M C1D C5D 106.0(11) . .
C2M C3D C4D 104.4(16) . .
C2M C3D H3D1 110.9 . .
C4D C3D H3D1 110.9 . .
C2M C3D H3D2 110.9 . .
C4D C3D H3D2 110.9 . .
H3D1 C3D H3D2 108.9 . .
C5D C4D C3D 102.6(16) . .
C5D C4D H4D1 111.2 . .
C3D C4D H4D1 111.2 . .
C5D C4D H4D2 111.2 . .
C3D C4D H4D2 111.2 . .
H4D1 C4D H4D2 109.2 . .
C1D C5D C4D 104.0(14) . .
C1D C5D C13D 112.5(14) . .
C4D C5D C13D 122.0(17) . .
C1D C5D C13D 113.5(15) . 5_665
C4D C5D C13D 112.8(18) . 5_665
C13D C5D C13D 92.3(12) . 5_665
C14D C13D C5D 124.2(16) . .
C14D C13D C5D 119.8(18) . 5_665
C5D C13D C5D 87.7(12) . 5_665
C14D C13D H13D 107.7 . .
C5D C13D H13D 107.7 . .
C5D C13D H13D 107.7 5_665 .
C19D C14D C15D 117.8 . .
C19D C14D C13D 123.5(13) . .
C15D C14D C13D 118.6(13) . .
C16D C15D C14D 120.7 . .
C16D C15D H15D 119.7 . .
C14D C15D H15D 119.6 . .
C17D C16D C15D 119.8 . .
C17D C16D H16D 120.2 . .
C15D C16D H16D 120.0 . .
C18D C17D C16D 120.0 . .
C18D C17D H17D 119.9 . .
C16D C17D H17D 120.1 . .
C17D C18D C19D 120.0 . .
C17D C18D H18D 120.1 . .
C19D C18D H18D 119.9 . .
C18D C19D C14D 121.7 . .
C18D C19D H19D 119.2 . .
C14D C19D H19D 119.1 . .

loop_
_geom_bond_atom_site_label_1
_geom_bond_atom_site_label_2
_geom_bond_distance
_geom_bond_site_symmetry_2
O1M C1M 1.199(12) .
O1M C1D 1.224(14) .
C2M C6M 1.49(3) .
C2M C1D 1.492(17) .
C2M C3D 1.501(17) .
C2M C1M 1.505(16) .
C2M C3M 1.571(15) .
C2M H2M 0.9800 .
C6M C7M 1.37(3) .
C6M H6M1 0.9700 .
C6M H6M2 0.9700 .
C7M C8M 1.4052 .
C7M C12M 1.4109 .
C8M C9M 1.3810 .
C8M H8M 0.9525 .
C9M C10M 1.3946 .
C9M H9M 0.9532 .
C10M C11M 1.4186 .
C10M H10M 0.9513 .
C11M C12M 1.4100 .
C11M H11M 0.9525 .
C12M H12M 0.9525 .
C1M C5M 1.477(16) .
C3M C4M 1.544(19) .
C3M H3M1 0.9700 .
C3M H3M2 0.9700 .
C4M C5M 1.481(15) .
C4M H4M1 0.9700 .
C4M H4M2 0.9700 .
C5M C13M 1.347(16) .
C13M C14M 1.437(16) .
C13M H13M 0.9300 .
C14M C19M 1.4015 .
C14M C15M 1.4235 .
C15M C16M 1.4176 .
C15M H15M 0.9496 .
C16M C17M 1.3987 .
C16M H16M 0.9530 .
C17M C18M 1.4012 .
C17M H17M 0.9526 .
C18M C19M 1.4006 .
C18M H18M 0.9480 .
C19M H19M 0.9525 .
C1D C5D 1.513(17) .
C3D C4D 1.53(2) .
C3D H3D1 0.9700 .
C3D H3D2 0.9700 .
C4D C5D 1.530(17) .
C4D H4D1 0.9700 .
C4D H4D2 0.9700 .
C5D C13D 1.536(16) .
C5D C13D 1.591(13) 5_665
C13D C14D 1.496(16) .
C13D C5D 1.591(13) 5_665
C13D H13D 0.9800 .
C14D C19D 1.4060 .
C14D C15D 1.4208 .
C15D C16D 1.4167 .
C15D H15D 0.9526 .
C16D C17D 1.4029 .
C16D H16D 0.9513 .
C17D C18D 1.3988 .
C17D H17D 0.9521 .
C18D C19D 1.3995 .
C18D H18D 0.9509 .
C19D H19D 0.9510 .
